data_4125855
loop_
_publ_author_name
'Wang, Fang-Xin'
'Du, Ji-Yuan'
'Wang, Hui-Bin'
'Zhang, Peng-Lin'
'Zhang, Guo-Biao'
'Yu, Ke-Yin'
'Zhang, Xiang-Zhi'
'An, Xian-Tao'
'Cao, Ye-Xing'
'Fan, Chun-An'

_publ_section_title
;
 Total Synthesis of Lycopodium Alkaloids Palhinine A and Palhinine D.
;
_journal_issue 12
_journal_name_full 'Journal of the American Chemical Society'
_journal_page_first 4282
_journal_page_last 4285
_journal_paper_doi 10.1021/jacs.6b13401
_journal_volume 139
_journal_year 2017
_chemical_formula_moiety 'C18 H25 N O4'
_chemical_formula_sum 'C18 H25 N O4'
_chemical_formula_weight 319.39
_space_group_crystal_system monoclinic
_space_group_IT_number 14
_space_group_name_Hall '-P 2ybc'
_space_group_name_H-M_alt 'P 1 21/c 1'
_symmetry_space_group_name_Hall '-P 2ybc'
_symmetry_space_group_name_H-M 'P 1 21/c 1'
_atom_sites_solution_hydrogens geom
_atom_sites_solution_primary direct
_audit_creation_date 2015-07-03
_audit_creation_method
;
Olex2 1.2
(compiled 2015.01.26 svn.r3150 for OlexSys, GUI svn.r4998)
;
_cell_angle_alpha 90
_cell_angle_beta 111.944(9)
_cell_angle_gamma 90
_cell_formula_units_Z 4
_cell_length_a 8.3782(7)
_cell_length_b 22.5803(16)
_cell_length_c 8.7664(7)
_cell_measurement_reflns_used 1038
_cell_measurement_temperature 297.72(16)
_cell_measurement_theta_max 25.7250
_cell_measurement_theta_min 4.3890
_cell_volume 1538.3(2)
_computing_cell_refinement
;
CrysAlisPro, Agilent Technologies,
Version 1.171.37.33 (release 27-03-2014 CrysAlis171 .NET)
(compiled Mar 27 2014,17:12:48)
;
_computing_data_collection
;
CrysAlisPro, Agilent Technologies,
Version 1.171.37.33 (release 27-03-2014 CrysAlis171 .NET)
(compiled Mar 27 2014,17:12:48)
;
_computing_data_reduction
;
CrysAlisPro, Agilent Technologies,
Version 1.171.37.33 (release 27-03-2014 CrysAlis171 .NET)
(compiled Mar 27 2014,17:12:48)
;
_computing_molecular_graphics 'Olex2 (Dolomanov et al., 2009)'
_computing_publication_material 'Olex2 (Dolomanov et al., 2009)'
_computing_structure_refinement 'ShelXL (Sheldrick, 2008)'
_computing_structure_solution 'ShelXS (Sheldrick, 2008)'
_diffrn_ambient_environment air
_diffrn_ambient_temperature 297.72(16)
_diffrn_detector 'CCD plate'
_diffrn_detector_area_resol_mean 16.0733
_diffrn_detector_type Eos
_diffrn_measured_fraction_theta_full 0.997
_diffrn_measured_fraction_theta_max 0.997
_diffrn_measurement_details
;
#__ type_ start__ end____ width___ exp.time_
  1 omega  -47.00  -14.00   1.5000    4.0000
omega____ theta____ kappa____ phi______ frames
    -       20.5854  -57.0000  120.0000 22

#__ type_ start__ end____ width___ exp.time_
  2 omega  -38.00   38.50   1.5000    4.0000
omega____ theta____ kappa____ phi______ frames
    -       20.5854  -57.0000 -120.0000 51

#__ type_ start__ end____ width___ exp.time_
  3 omega  -50.00   49.00   1.5000    4.0000
omega____ theta____ kappa____ phi______ frames
    -       20.5854  -77.0000   30.0000 66
;
_diffrn_measurement_device 'four-circle diffractometer'
_diffrn_measurement_device_type 'SuperNova, Dual, Cu at zero, Eos'
_diffrn_measurement_method '\w scans'
_diffrn_orient_matrix_UB_11 -0.0122310000
_diffrn_orient_matrix_UB_12 0.0172883000
_diffrn_orient_matrix_UB_13 0.0622650000
_diffrn_orient_matrix_UB_21 -0.0647799000
_diffrn_orient_matrix_UB_22 0.0165772000
_diffrn_orient_matrix_UB_23 -0.0608792000
_diffrn_orient_matrix_UB_31 -0.0631895000
_diffrn_orient_matrix_UB_32 -0.0203383000
_diffrn_orient_matrix_UB_33 0.0033488000
_diffrn_radiation_monochromator mirror
_diffrn_radiation_probe x-ray
_diffrn_radiation_type MoK\a
_diffrn_radiation_wavelength 0.71073
_diffrn_reflns_av_R_equivalents 0.0437
_diffrn_reflns_av_unetI/netI 0.0735
_diffrn_reflns_Laue_measured_fraction_full 0.997
_diffrn_reflns_Laue_measured_fraction_max 0.997
_diffrn_reflns_limit_h_max 8
_diffrn_reflns_limit_h_min -10
_diffrn_reflns_limit_k_max 26
_diffrn_reflns_limit_k_min -27
_diffrn_reflns_limit_l_max 10
_diffrn_reflns_limit_l_min -10
_diffrn_reflns_number 5735
_diffrn_reflns_point_group_measured_fraction_full 0.997
_diffrn_reflns_point_group_measured_fraction_max 0.997
_diffrn_reflns_theta_full 25.500
_diffrn_reflns_theta_max 26.011
_diffrn_reflns_theta_min 3.391
_diffrn_source 'SuperNova (Mo) X-ray Source'
_exptl_absorpt_coefficient_mu 0.097
_exptl_absorpt_correction_T_max 1.00000
_exptl_absorpt_correction_T_min 0.73885
_exptl_absorpt_correction_type multi-scan
_exptl_absorpt_process_details
;
CrysAlisPro, Agilent Technologies,
Version 1.171.37.33 (release 27-03-2014 CrysAlis171 .NET)
(compiled Mar 27 2014,17:12:48)
Empirical absorption correction using spherical harmonics,
 implemented in SCALE3 ABSPACK scaling algorithm.
;
_exptl_crystal_colour 'clear light colourless'
_exptl_crystal_colour_lustre clear
_exptl_crystal_colour_modifier light
_exptl_crystal_colour_primary colourless
_exptl_crystal_density_diffrn 1.379
_exptl_crystal_description block
_exptl_crystal_F_000 688
_exptl_crystal_size_max 0.35
_exptl_crystal_size_mid 0.32
_exptl_crystal_size_min 0.31
_refine_diff_density_max 0.199
_refine_diff_density_min -0.184
_refine_diff_density_rms 0.045
_refine_ls_extinction_method none
_refine_ls_goodness_of_fit_ref 1.026
_refine_ls_hydrogen_treatment constr
_refine_ls_matrix_type full
_refine_ls_number_parameters 208
_refine_ls_number_reflns 3020
_refine_ls_number_restraints 0
_refine_ls_restrained_S_all 1.026
_refine_ls_R_factor_all 0.1099
_refine_ls_R_factor_gt 0.0598
_refine_ls_shift/su_max 0.000
_refine_ls_shift/su_mean 0.000
_refine_ls_structure_factor_coef Fsqd
_refine_ls_weighting_details 'w=1/[\s^2^(Fo^2^)+(0.0391P)^2^+0.7067P] where P=(Fo^2^+2Fc^2^)/3'
_refine_ls_weighting_scheme calc
_refine_ls_wR_factor_gt 0.1201
_refine_ls_wR_factor_ref 0.1523
_reflns_Friedel_coverage 0.000
_reflns_number_gt 1782
_reflns_number_total 3020
_reflns_threshold_expression 'I > 2\s(I)'
_cod_data_source_file ja6b13401_si_002.cif
_cod_data_source_block wangfx0703
_cod_depositor_comments 'Adding full bibliography for 4125854--4125856.cif.'
_cod_database_code 4125855
_shelx_space_group_comment
;
The symmetry employed for this shelxl refinement is uniquely defined
by the following loop, which should always be used as a source of
symmetry information in preference to the above space-group names.
They are only intended as comments.
;
_reflns_odcompleteness_completeness 99.63
_reflns_odcompleteness_iscentric 1
_reflns_odcompleteness_theta 26.32
_olex2_refinement_description
;
1. Fixed Uiso
 At 1.2 times of:
  All C(H) groups, All C(H,H) groups
2.a Ternary CH refined with riding coordinates:
 C6(H6), C11(H11), C13(H13)
2.b Secondary CH2 refined with riding coordinates:
 C3(H3A,H3B), C4(H4A,H4B), C5(H5A,H5B), C7(H7A,H7B), C8(H8A,H8B), C10(H10A,
 H10B), C12(H12A,H12B), C14(H14A,H14B), C15(H15A,H15B), C17(H17A,H17B),
 C18(H18A,H18B)
;
_shelx_shelxl_version_number 2014/7
_olex2_date_sample_data_collection 2015-07-03
_olex2_submission_special_instructions 'No special instructions were received'

loop_
_space_group_symop_operation_xyz
'x, y, z'
'-x, y+1/2, -z+1/2'
'-x, -y, -z'
'x, -y-1/2, z-1/2'

loop_
_atom_site_label
_atom_site_type_symbol
_atom_site_fract_x
_atom_site_fract_y
_atom_site_fract_z
_atom_site_U_iso_or_equiv
_atom_site_adp_type
_atom_site_occupancy
_atom_site_site_symmetry_order
_atom_site_calc_flag
_atom_site_refinement_flags_posn
O1 O -0.4461(2) -0.66268(9) -0.0711(2) 0.0444(5) Uani 1 1 d .
O2 O -0.0839(3) -0.65548(12) -0.0261(3) 0.0683(7) Uani 1 1 d .
O3 O -0.2321(3) -0.55068(9) 0.5214(2) 0.0549(6) Uani 1 1 d .
O4 O -0.3971(2) -0.63257(10) 0.4535(2) 0.0511(6) Uani 1 1 d .
N1 N -0.6293(3) -0.66444(13) -0.1012(3) 0.0532(7) Uani 1 1 d .
C1 C -0.2039(3) -0.65528(12) 0.1887(3) 0.0349(6) Uani 1 1 d .
C2 C -0.2419(3) -0.59926(11) 0.2754(3) 0.0313(6) Uani 1 1 d .
C3 C -0.3982(3) -0.56124(12) 0.1693(3) 0.0396(7) Uani 1 1 d .
H3A H -0.3902 -0.5241 0.2272 0.048 Uiso 1 1 calc R
H3B H -0.3813 -0.5520 0.0684 0.048 Uiso 1 1 calc R
C4 C -0.5861(3) -0.58291(14) 0.1189(3) 0.0458(8) Uani 1 1 d .
H4A H -0.5883 -0.6134 0.1959 0.055 Uiso 1 1 calc R
H4B H -0.6545 -0.5501 0.1319 0.055 Uiso 1 1 calc R
C5 C -0.6741(4) -0.60738(16) -0.0538(4) 0.0539(9) Uani 1 1 d .
H5A H -0.7964 -0.6084 -0.0756 0.065 Uiso 1 1 calc R
H5B H -0.6580 -0.5784 -0.1285 0.065 Uiso 1 1 calc R
C6 C -0.3473(4) -0.69487(13) 0.0786(3) 0.0420(7) Uani 1 1 d .
H6 H -0.2931 -0.7286 0.0466 0.050 Uiso 1 1 calc R
C7 C -0.4769(4) -0.71962(14) 0.1459(4) 0.0555(9) Uani 1 1 d .
H7A H -0.4801 -0.6962 0.2374 0.067 Uiso 1 1 calc R
H7B H -0.4512 -0.7604 0.1809 0.067 Uiso 1 1 calc R
C8 C -0.6458(4) -0.71470(15) -0.0032(4) 0.0639(10) Uani 1 1 d .
H8A H -0.6668 -0.7508 -0.0678 0.077 Uiso 1 1 calc R
H8B H -0.7412 -0.7085 0.0323 0.077 Uiso 1 1 calc R
C9 C -0.1135(3) -0.62882(14) 0.0793(4) 0.0451(8) Uani 1 1 d .
C10 C -0.0604(4) -0.56608(14) 0.1311(4) 0.0521(8) Uani 1 1 d .
H10A H -0.1382 -0.5380 0.0559 0.062 Uiso 1 1 calc R
H10B H 0.0559 -0.5584 0.1377 0.062 Uiso 1 1 calc R
C11 C -0.0722(3) -0.56348(14) 0.3003(3) 0.0445(7) Uani 1 1 d .
H11 H -0.0803 -0.5225 0.3338 0.053 Uiso 1 1 calc R
C12 C -0.0623(4) -0.69325(14) 0.3182(4) 0.0546(9) Uani 1 1 d .
H12A H -0.1148 -0.7273 0.3485 0.065 Uiso 1 1 calc R
H12B H 0.0184 -0.7076 0.2711 0.065 Uiso 1 1 calc R
C13 C 0.0334(4) -0.65607(15) 0.4715(4) 0.0548(9) Uani 1 1 d .
H13 H 0.1358 -0.6774 0.5435 0.066 Uiso 1 1 calc R
C14 C 0.0847(4) -0.59580(16) 0.4267(4) 0.0583(9) Uani 1 1 d .
H14A H 0.1727 -0.6009 0.3808 0.070 Uiso 1 1 calc R
H14B H 0.1327 -0.5718 0.5252 0.070 Uiso 1 1 calc R
C15 C -0.0896(4) -0.64629(16) 0.5591(4) 0.0563(9) Uani 1 1 d .
H15A H -0.0303 -0.6264 0.6631 0.068 Uiso 1 1 calc R
H15B H -0.1309 -0.6841 0.5818 0.068 Uiso 1 1 calc R
C16 C -0.2412(3) -0.60871(12) 0.4517(3) 0.0367(7) Uani 1 1 d .
C17 C -0.3096(5) -0.55500(18) 0.6395(4) 0.0761(12) Uani 1 1 d .
H17A H -0.3763 -0.5198 0.6382 0.091 Uiso 1 1 calc R
H17B H -0.2229 -0.5600 0.7490 0.091 Uiso 1 1 calc R
C18 C -0.4218(5) -0.6075(2) 0.5907(4) 0.0862(14) Uani 1 1 d .
H18A H -0.3914 -0.6357 0.6804 0.103 Uiso 1 1 calc R
H18B H -0.5412 -0.5961 0.5618 0.103 Uiso 1 1 calc R

loop_
_atom_site_aniso_label
_atom_site_aniso_U_11
_atom_site_aniso_U_22
_atom_site_aniso_U_33
_atom_site_aniso_U_23
_atom_site_aniso_U_13
_atom_site_aniso_U_12
O1 0.0422(11) 0.0598(14) 0.0308(11) -0.0012(10) 0.0132(9) -0.0039(10)
O2 0.0656(15) 0.0937(19) 0.0595(15) -0.0170(14) 0.0392(13) -0.0003(13)
O3 0.0774(15) 0.0482(13) 0.0430(12) -0.0185(11) 0.0270(11) -0.0099(11)
O4 0.0528(12) 0.0719(15) 0.0339(11) -0.0063(11) 0.0224(10) -0.0176(11)
N1 0.0407(14) 0.0738(19) 0.0413(15) -0.0113(15) 0.0108(12) -0.0133(13)
C1 0.0382(14) 0.0341(15) 0.0320(15) -0.0012(13) 0.0125(12) 0.0036(12)
C2 0.0299(13) 0.0332(15) 0.0294(14) 0.0009(13) 0.0095(11) -0.0020(11)
C3 0.0433(16) 0.0353(15) 0.0402(16) 0.0018(14) 0.0157(13) 0.0043(13)
C4 0.0357(15) 0.0562(19) 0.0446(17) -0.0023(16) 0.0139(13) 0.0067(14)
C5 0.0360(16) 0.078(2) 0.0405(18) -0.0034(18) 0.0054(14) 0.0018(16)
C6 0.0514(17) 0.0361(16) 0.0369(16) -0.0049(14) 0.0148(14) 0.0013(13)
C7 0.079(2) 0.0410(18) 0.0475(19) -0.0015(16) 0.0245(17) -0.0195(16)
C8 0.070(2) 0.064(2) 0.059(2) -0.020(2) 0.0261(18) -0.0329(19)
C9 0.0359(15) 0.062(2) 0.0385(17) -0.0020(16) 0.0156(13) 0.0037(14)
C10 0.0439(17) 0.063(2) 0.055(2) 0.0043(18) 0.0254(15) -0.0111(15)
C11 0.0392(16) 0.0455(18) 0.0474(18) -0.0061(15) 0.0144(14) -0.0115(13)
C12 0.0553(19) 0.053(2) 0.0462(19) 0.0016(17) 0.0079(15) 0.0168(16)
C13 0.0434(17) 0.065(2) 0.0424(18) 0.0029(17) 0.0002(14) 0.0163(16)
C14 0.0354(16) 0.078(3) 0.057(2) -0.0100(19) 0.0112(15) -0.0077(16)
C15 0.059(2) 0.063(2) 0.0367(18) 0.0054(17) 0.0058(15) 0.0013(17)
C16 0.0414(15) 0.0373(16) 0.0302(15) -0.0053(13) 0.0118(12) -0.0092(12)
C17 0.106(3) 0.086(3) 0.048(2) -0.009(2) 0.042(2) 0.015(3)
C18 0.074(3) 0.145(4) 0.055(2) -0.031(3) 0.041(2) -0.030(3)

loop_
_atom_type_symbol
_atom_type_description
_atom_type_scat_dispersion_real
_atom_type_scat_dispersion_imag
_atom_type_scat_source
C C 0.0033 0.0016 'International Tables Vol C Tables 4.2.6.8 and 6.1.1.4'
H H 0.0000 0.0000 'International Tables Vol C Tables 4.2.6.8 and 6.1.1.4'
N N 0.0061 0.0033 'International Tables Vol C Tables 4.2.6.8 and 6.1.1.4'
O O 0.0106 0.0060 'International Tables Vol C Tables 4.2.6.8 and 6.1.1.4'

loop_
_geom_angle_atom_site_label_1
_geom_angle_atom_site_label_2
_geom_angle_atom_site_label_3
_geom_angle
C6 O1 N1 110.79(19)
C17 O3 C16 106.4(2)
C18 O4 C16 106.6(2)
O1 N1 C8 103.9(2)
C5 N1 O1 107.0(2)
C5 N1 C8 115.6(3)
C6 C1 C2 121.8(2)
C6 C1 C9 106.7(2)
C6 C1 C12 110.2(2)
C9 C1 C2 102.9(2)
C9 C1 C12 104.4(2)
C12 C1 C2 109.2(2)
C1 C2 C11 98.3(2)
C3 C2 C1 115.8(2)
C3 C2 C11 108.4(2)
C3 C2 C16 111.1(2)
C16 C2 C1 116.4(2)
C16 C2 C11 105.3(2)
C2 C3 H3A 106.7
C2 C3 H3B 106.7
H3A C3 H3B 106.6
C4 C3 C2 122.5(2)
C4 C3 H3A 106.7
C4 C3 H3B 106.7
C3 C4 H4A 107.9
C3 C4 H4B 107.9
H4A C4 H4B 107.2
C5 C4 C3 117.6(2)
C5 C4 H4A 107.9
C5 C4 H4B 107.9
N1 C5 C4 122.0(3)
N1 C5 H5A 106.8
N1 C5 H5B 106.8
C4 C5 H5A 106.8
C4 C5 H5B 106.8
H5A C5 H5B 106.7
O1 C6 C1 109.1(2)
O1 C6 H6 107.4
O1 C6 C7 106.5(2)
C1 C6 H6 107.4
C1 C6 C7 118.6(2)
C7 C6 H6 107.4
C6 C7 H7A 111.4
C6 C7 H7B 111.4
C6 C7 C8 102.0(2)
H7A C7 H7B 109.2
C8 C7 H7A 111.4
C8 C7 H7B 111.4
N1 C8 C7 107.4(2)
N1 C8 H8A 110.2
N1 C8 H8B 110.2
C7 C8 H8A 110.2
C7 C8 H8B 110.2
H8A C8 H8B 108.5
O2 C9 C1 124.9(3)
O2 C9 C10 125.4(3)
C10 C9 C1 109.6(2)
C9 C10 H10A 111.3
C9 C10 H10B 111.3
C9 C10 C11 102.1(2)
H10A C10 H10B 109.2
C11 C10 H10A 111.3
C11 C10 H10B 111.3
C2 C11 H11 111.4
C10 C11 C2 103.2(2)
C10 C11 H11 111.4
C10 C11 C14 109.4(3)
C14 C11 C2 109.7(2)
C14 C11 H11 111.4
C1 C12 H12A 109.6
C1 C12 H12B 109.6
H12A C12 H12B 108.1
C13 C12 C1 110.1(2)
C13 C12 H12A 109.6
C13 C12 H12B 109.6
C12 C13 H13 110.0
C14 C13 C12 111.7(3)
C14 C13 H13 110.0
C15 C13 C12 107.0(3)
C15 C13 H13 110.0
C15 C13 C14 108.2(3)
C11 C14 H14A 109.4
C11 C14 H14B 109.4
C13 C14 C11 111.1(2)
C13 C14 H14A 109.4
C13 C14 H14B 109.4
H14A C14 H14B 108.0
C13 C15 H15A 109.8
C13 C15 H15B 109.8
C13 C15 C16 109.6(2)
H15A C15 H15B 108.2
C16 C15 H15A 109.8
C16 C15 H15B 109.8
O3 C16 C2 106.1(2)
O3 C16 C15 110.2(2)
O4 C16 O3 104.1(2)
O4 C16 C2 113.6(2)
O4 C16 C15 109.8(2)
C15 C16 C2 112.5(2)
O3 C17 H17A 110.7
O3 C17 H17B 110.7
O3 C17 C18 105.1(3)
H17A C17 H17B 108.8
C18 C17 H17A 110.7
C18 C17 H17B 110.7
O4 C18 C17 106.8(3)
O4 C18 H18A 110.4
O4 C18 H18B 110.4
C17 C18 H18A 110.4
C17 C18 H18B 110.4
H18A C18 H18B 108.6

loop_
_geom_bond_atom_site_label_1
_geom_bond_atom_site_label_2
_geom_bond_distance
O1 N1 1.458(3)
O1 C6 1.457(3)
O2 C9 1.204(3)
O3 C16 1.436(3)
O3 C17 1.416(4)
O4 C16 1.418(3)
O4 C18 1.414(4)
N1 C5 1.446(4)
N1 C8 1.461(4)
C1 C2 1.568(4)
C1 C6 1.519(4)
C1 C9 1.546(4)
C1 C12 1.557(4)
C2 C3 1.552(3)
C2 C11 1.578(3)
C2 C16 1.558(3)
C3 H3A 0.9700
C3 H3B 0.9700
C3 C4 1.547(4)
C4 H4A 0.9700
C4 H4B 0.9700
C4 C5 1.518(4)
C5 H5A 0.9700
C5 H5B 0.9700
C6 H6 0.9800
C6 C7 1.523(4)
C7 H7A 0.9700
C7 H7B 0.9700
C7 C8 1.530(4)
C8 H8A 0.9700
C8 H8B 0.9700
C9 C10 1.503(4)
C10 H10A 0.9700
C10 H10B 0.9700
C10 C11 1.524(4)
C11 H11 0.9800
C11 C14 1.549(4)
C12 H12A 0.9700
C12 H12B 0.9700
C12 C13 1.533(4)
C13 H13 0.9800
C13 C14 1.522(5)
C13 C15 1.514(4)
C14 H14A 0.9700
C14 H14B 0.9700
C15 H15A 0.9700
C15 H15B 0.9700
C15 C16 1.525(4)
C17 H17A 0.9700
C17 H17B 0.9700
C17 C18 1.473(5)
C18 H18A 0.9700
C18 H18B 0.9700

loop_
_geom_torsion_atom_site_label_1
_geom_torsion_atom_site_label_2
_geom_torsion_atom_site_label_3
_geom_torsion_atom_site_label_4
_geom_torsion
O1 N1 C5 C4 -57.9(3)
O1 N1 C8 C7 30.4(3)
O1 C6 C7 C8 16.8(3)
O2 C9 C10 C11 -160.6(3)
O3 C17 C18 O4 3.1(4)
N1 O1 C6 C1 -128.0(2)
N1 O1 C6 C7 1.1(3)
C1 C2 C3 C4 70.1(3)
C1 C2 C11 C10 48.8(3)
C1 C2 C11 C14 -67.7(3)
C1 C2 C16 O3 164.9(2)
C1 C2 C16 O4 -81.3(3)
C1 C2 C16 C15 44.3(3)
C1 C6 C7 C8 140.2(3)
C1 C9 C10 C11 16.3(3)
C1 C12 C13 C14 -46.9(3)
C1 C12 C13 C15 71.3(3)
C2 C1 C6 O1 69.0(3)
C2 C1 C6 C7 -53.1(4)
C2 C1 C9 O2 -168.9(3)
C2 C1 C9 C10 14.1(3)
C2 C1 C12 C13 -17.7(3)
C2 C3 C4 C5 -100.3(3)
C2 C11 C14 C13 7.8(4)
C3 C2 C11 C10 -72.0(3)
C3 C2 C11 C14 171.6(2)
C3 C2 C16 O3 -59.8(3)
C3 C2 C16 O4 54.0(3)
C3 C2 C16 C15 179.6(2)
C3 C4 C5 N1 72.4(4)
C5 N1 C8 C7 -86.5(3)
C6 O1 N1 C5 103.1(3)
C6 O1 N1 C8 -19.6(3)
C6 C1 C2 C3 -41.4(3)
C6 C1 C2 C11 -156.4(2)
C6 C1 C2 C16 91.8(3)
C6 C1 C9 O2 -39.6(4)
C6 C1 C9 C10 143.4(2)
C6 C1 C12 C13 -153.9(2)
C6 C7 C8 N1 -29.5(3)
C8 N1 C5 C4 57.2(4)
C9 C1 C2 C3 78.0(3)
C9 C1 C2 C11 -37.1(2)
C9 C1 C2 C16 -148.8(2)
C9 C1 C6 O1 -48.5(3)
C9 C1 C6 C7 -170.6(3)
C9 C1 C12 C13 91.8(3)
C9 C10 C11 C2 -40.6(3)
C9 C10 C11 C14 76.1(3)
C10 C11 C14 C13 -104.8(3)
C11 C2 C3 C4 179.4(2)
C11 C2 C16 O3 57.3(3)
C11 C2 C16 O4 171.1(2)
C11 C2 C16 C15 -63.3(3)
C12 C1 C2 C3 -171.6(2)
C12 C1 C2 C11 73.3(3)
C12 C1 C2 C16 -38.4(3)
C12 C1 C6 O1 -161.3(2)
C12 C1 C6 C7 76.6(3)
C12 C1 C9 O2 77.1(3)
C12 C1 C9 C10 -99.9(3)
C12 C13 C14 C11 52.5(3)
C12 C13 C15 C16 -65.3(3)
C13 C15 C16 O3 -109.5(3)
C13 C15 C16 O4 136.3(3)
C13 C15 C16 C2 8.6(3)
C14 C13 C15 C16 55.2(3)
C15 C13 C14 C11 -65.0(3)
C16 O3 C17 C18 -22.2(4)
C16 O4 C18 C17 17.4(4)
C16 C2 C3 C4 -65.5(3)
C16 C2 C11 C10 169.1(2)
C16 C2 C11 C14 52.7(3)
C17 O3 C16 O4 33.1(3)
C17 O3 C16 C2 153.3(2)
C17 O3 C16 C15 -84.6(3)
C18 O4 C16 O3 -31.0(3)
C18 O4 C16 C2 -146.0(3)
C18 O4 C16 C15 87.0(3)
